data_2207928
loop_
_publ_author_name
'Duan, Xue-Min'
'Fan, Mei-Lian'
'Zheng, Peng-Wu'
'Li, Jiang-Sheng'
'Huang, Peng-Mian'

_publ_section_title
;
 3-Ethoxycarbonyl-1-phenyl-1<i>H</i>-pyrazol-5-yl 4-chlorobenzoate
;
_journal_coeditor_code WN6407
_journal_issue 1
_journal_name_full 'Acta Crystallographica Section E'
_journal_page_first o311
_journal_page_last o312
_journal_paper_doi 10.1107/S1600536805041954
_journal_volume 62
_journal_year 2006
_chemical_formula_iupac 'C19 H15 Cl N2 O4'
_chemical_formula_moiety 'C19 H15 Cl N2 O4'
_chemical_formula_sum 'C19 H15 Cl N2 O4'
_chemical_formula_weight 370.78
_chemical_melting_point 395.1(6)
_chemical_name_systematic
;
3-ethoxycarbonyl-1-phenyl-1H-pyrazol-5-yl 4-chlorobenzoate
;
_space_group_IT_number 14
_symmetry_cell_setting monoclinic
_symmetry_space_group_name_Hall '-P 2ybc'
_symmetry_space_group_name_H-M 'P 1 21/c 1'
_atom_sites_solution_hydrogens geom
_atom_sites_solution_primary direct
_atom_sites_solution_secondary difmap
_cell_angle_alpha 90.00
_cell_angle_beta 100.051(3)
_cell_angle_gamma 90.00
_cell_formula_units_Z 4
_cell_length_a 13.426(3)
_cell_length_b 5.9078(11)
_cell_length_c 23.142(4)
_cell_measurement_reflns_used 1480
_cell_measurement_temperature 294(2)
_cell_measurement_theta_max 20.32
_cell_measurement_theta_min 2.56
_cell_volume 1807.4(6)
_computing_cell_refinement 'SAINT (Bruker, 1997)'
_computing_data_collection 'SMART (Bruker, 1997)'
_computing_data_reduction SAINT
_computing_molecular_graphics 'SHELXTL (Bruker, 1997)'
_computing_publication_material SHELXTL
_computing_structure_refinement 'SHELXL97 (Sheldrick, 1997)'
_computing_structure_solution 'SHELXS97 (Sheldrick, 1997)'
_diffrn_ambient_temperature 294(2)
_diffrn_measured_fraction_theta_full 0.997
_diffrn_measured_fraction_theta_max 0.997
_diffrn_measurement_device_type 'Bruker SMART 1000 CCD area-detector'
_diffrn_measurement_method '\f and \w'
_diffrn_radiation_monochromator graphite
_diffrn_radiation_source 'fine-focus sealed tube'
_diffrn_radiation_type MoK\a
_diffrn_radiation_wavelength 0.71073
_diffrn_reflns_av_R_equivalents 0.0529
_diffrn_reflns_av_sigmaI/netI 0.0701
_diffrn_reflns_limit_h_max 16
_diffrn_reflns_limit_h_min -16
_diffrn_reflns_limit_k_max 3
_diffrn_reflns_limit_k_min -7
_diffrn_reflns_limit_l_max 27
_diffrn_reflns_limit_l_min -28
_diffrn_reflns_number 9758
_diffrn_reflns_theta_full 26.40
_diffrn_reflns_theta_max 26.40
_diffrn_reflns_theta_min 1.54
_diffrn_standards_number 0
_exptl_absorpt_coefficient_mu 0.238
_exptl_absorpt_correction_T_max 0.9766
_exptl_absorpt_correction_T_min 0.9540
_exptl_absorpt_correction_type multi-scan
_exptl_absorpt_process_details '(SADABS; Bruker, 1997)'
_exptl_crystal_colour colorless
_exptl_crystal_density_diffrn 1.363
_exptl_crystal_density_method 'not measured'
_exptl_crystal_description needle
_exptl_crystal_F_000 768
_exptl_crystal_size_max 0.20
_exptl_crystal_size_mid 0.12
_exptl_crystal_size_min 0.10
_refine_diff_density_max 0.212
_refine_diff_density_min -0.174
_refine_ls_extinction_coef 0.0025(8)
_refine_ls_extinction_expression Fc^*^=kFc[1+0.001xFc2^\l3^/sin(2\q)]^-1/4^
_refine_ls_extinction_method SHELXL97
_refine_ls_goodness_of_fit_ref 0.967
_refine_ls_hydrogen_treatment constr
_refine_ls_matrix_type full
_refine_ls_number_parameters 243
_refine_ls_number_reflns 3700
_refine_ls_number_restraints 4
_refine_ls_restrained_S_all 0.969
_refine_ls_R_factor_all 0.1406
_refine_ls_R_factor_gt 0.0458
_refine_ls_shift/su_max 0.000
_refine_ls_shift/su_mean 0.000
_refine_ls_structure_factor_coef Fsqd
_refine_ls_weighting_details 'calc w = 1/[\s^2^(Fo^2^)+(0.0536P)^2^] where P = (Fo^2^+2Fc^2^)/3'
_refine_ls_weighting_scheme calc
_refine_ls_wR_factor_gt 0.0968
_refine_ls_wR_factor_ref 0.1313
_reflns_number_gt 1603
_reflns_number_total 3700
_reflns_threshold_expression I>2\s(I)
_cod_data_source_file wn6407.cif
_cod_data_source_block I
_cod_depositor_comments
;
The following automatic conversions were performed:
'_symmetry_cell_setting' value 'Monoclinic' changed to 'monoclinic'
according to '/home/saulius/struct/CIF-dictionaries/cif_core.dic'
dictionary named 'cif_core.dic' version 2.4.1 from 2010-06-29.

Automatic conversion script
Id: cif_fix_enum 1527 2010-12-29 10:47:43Z saulius 

The following automatic conversions were performed:

'_chemical_melting_point' value '394.5-395.7' was changed to
'395.1(6)' - the average value was taken and precision was estimated.

Automatic conversion script
Id: cif_fix_values 1646 2011-03-28 12:23:43Z adriana 

The following automatic conversions were performed:

'_chemical_melting_point' value '394.5-395.7' was changed to
'395.1(6)' - the average value was taken and precision was
estimated.

'_symmetry_cell_setting' value 'Monoclinic' changed to
'monoclinic' according to
/home/saulius/struct/CIF-dictionaries/cif_core.dic dictionary named
'cif_core.dic' version 2.4.1 from 2010-06-29.

Automatic conversion script
Id: cif_fix_values 1715 2011-07-08 13:25:40Z adriana 
;
_cod_original_sg_symbol_H-M 'P 21/c'
_cod_database_code 2207928
_cod_database_fobs_code 2207928

loop_
_symmetry_equiv_pos_as_xyz
'x, y, z'
'-x, y+1/2, -z+1/2'
'-x, -y, -z'
'x, -y-1/2, z-1/2'

loop_
_atom_site_label
_atom_site_fract_x
_atom_site_fract_y
_atom_site_fract_z
_atom_site_U_iso_or_equiv
_atom_site_adp_type
_atom_site_calc_flag
_atom_site_refinement_flags
_atom_site_occupancy
_atom_site_disorder_assembly
_atom_site_disorder_group
_atom_site_type_symbol
Cl1 0.21556(7) 0.23298(18) 0.46502(4) 0.1156(4) Uani d . 1 A . Cl
O1 0.80920(15) 1.1753(4) 0.85760(10) 0.1006(8) Uani d D 1 . . O
O2 0.65999(16) 1.3456(4) 0.82697(9) 0.0864(7) Uani d . 1 . . O
O3 0.57029(12) 0.6651(3) 0.66820(8) 0.0616(5) Uani d . 1 A . O
O4 0.56931(15) 0.9459(4) 0.60236(9) 0.0837(7) Uani d . 1 A . O
N1 0.73063(15) 0.7357(4) 0.72675(9) 0.0545(6) Uani d . 1 A . N
N2 0.77464(16) 0.8733(4) 0.77069(9) 0.0599(6) Uani d . 1 A . N
C1 0.79160(19) 0.5753(5) 0.70214(10) 0.0519(7) Uani d . 1 . . C
C2 0.8921(2) 0.6267(5) 0.70327(12) 0.0655(8) Uani d . 1 . . C
H2 0.9191 0.7626 0.7192 0.079 Uiso calc R 1 . . H
C3 0.9521(2) 0.4720(6) 0.68017(14) 0.0779(9) Uani d . 1 . . C
H3 1.0202 0.5035 0.6807 0.094 Uiso calc R 1 . . H
C4 0.9115(3) 0.2724(6) 0.65650(14) 0.0845(10) Uani d . 1 . . C
H4 0.9521 0.1693 0.6410 0.101 Uiso calc R 1 . . H
C5 0.8117(3) 0.2246(5) 0.65561(13) 0.0789(9) Uani d . 1 . . C
H5 0.7846 0.0895 0.6392 0.095 Uiso calc R 1 . . H
C6 0.7508(2) 0.3750(5) 0.67887(12) 0.0639(8) Uani d . 1 . . C
H6 0.6831 0.3413 0.6788 0.077 Uiso calc R 1 . . H
C7' 0.9360(17) 1.336(4) 0.9308(12) 0.144(6) Uani d PD 0.462(18) A 2 C
H7'A 0.9548 1.4722 0.9524 0.216 Uiso calc PR 0.462(18) A 2 H
H7'B 0.9745 1.3224 0.8997 0.216 Uiso calc PR 0.462(18) A 2 H
H7'C 0.9495 1.2077 0.9565 0.216 Uiso calc PR 0.462(18) A 2 H
C8' 0.8246(19) 1.343(4) 0.9051(10) 0.133(3) Uani d PD 0.462(18) A 2 C
H8'A 0.7844 1.3049 0.9347 0.159 Uiso calc PR 0.462(18) A 2 H
H8'B 0.8054 1.4926 0.8899 0.159 Uiso calc PR 0.462(18) A 2 H
C7 0.9132(15) 1.235(4) 0.9469(10) 0.144(6) Uani d PD 0.538(18) A 1 C
H7A 0.9278 1.3293 0.9811 0.216 Uiso calc PR 0.538(18) A 1 H
H7B 0.9750 1.1981 0.9336 0.216 Uiso calc PR 0.538(18) A 1 H
H7C 0.8810 1.0983 0.9565 0.216 Uiso calc PR 0.538(18) A 1 H
C8 0.8437(18) 1.359(3) 0.8991(8) 0.133(3) Uani d PD 0.538(18) A 1 C
H8A 0.7875 1.4284 0.9139 0.159 Uiso calc PR 0.538(18) A 1 H
H8B 0.8797 1.4750 0.8812 0.159 Uiso calc PR 0.538(18) A 1 H
C9 0.7193(2) 1.1958(6) 0.82344(14) 0.0720(9) Uani d . 1 A . C
C10 0.7000(2) 1.0107(5) 0.78033(12) 0.0600(7) Uani d . 1 . . C
C11 0.6086(2) 0.9636(5) 0.74324(12) 0.0639(8) Uani d . 1 A . C
H11A 0.5465 1.0355 0.7417 0.077 Uiso calc R 1 . . H
C12 0.63142(19) 0.7894(5) 0.71022(12) 0.0562(7) Uani d . 1 . . C
C13 0.53768(19) 0.7668(5) 0.61449(12) 0.0561(7) Uani d . 1 . . C
C14 0.46078(18) 0.6257(5) 0.57774(11) 0.0517(7) Uani d . 1 A . C
C15 0.43060(19) 0.4192(5) 0.59615(12) 0.0602(7) Uani d . 1 . . C
H15A 0.4612 0.3620 0.6324 0.072 Uiso calc R 1 A . H
C16 0.3562(2) 0.2967(5) 0.56193(14) 0.0734(9) Uani d . 1 A . C
H16A 0.3360 0.1575 0.5747 0.088 Uiso calc R 1 . . H
C17 0.3118(2) 0.3820(6) 0.50862(14) 0.0710(8) Uani d . 1 . . C
C18 0.3416(2) 0.5875(6) 0.48863(13) 0.0730(9) Uani d . 1 A . C
H18A 0.3113 0.6430 0.4522 0.088 Uiso calc R 1 . . H
C19 0.4167(2) 0.7088(5) 0.52337(12) 0.0648(8) Uani d . 1 . . C
H19A 0.4379 0.8466 0.5103 0.078 Uiso calc R 1 A . H

loop_
_atom_site_aniso_label
_atom_site_aniso_U_11
_atom_site_aniso_U_22
_atom_site_aniso_U_33
_atom_site_aniso_U_12
_atom_site_aniso_U_13
_atom_site_aniso_U_23
Cl1 0.0910(7) 0.1318(9) 0.1103(8) -0.0283(6) -0.0206(5) -0.0321(6)
O1 0.0611(14) 0.131(2) 0.1058(17) -0.0026(13) 0.0030(13) -0.0619(15)
O2 0.0715(15) 0.0851(16) 0.1049(17) -0.0034(12) 0.0220(13) -0.0196(14)
O3 0.0485(11) 0.0661(12) 0.0649(13) -0.0092(9) -0.0052(9) 0.0053(10)
O4 0.0903(16) 0.0763(15) 0.0792(15) -0.0295(12) 0.0001(12) 0.0126(12)
N1 0.0418(13) 0.0642(15) 0.0551(14) -0.0035(11) 0.0019(11) -0.0046(12)
N2 0.0489(13) 0.0726(16) 0.0564(14) -0.0084(13) 0.0045(11) -0.0073(12)
C1 0.0459(16) 0.0605(19) 0.0468(16) 0.0015(14) 0.0009(13) 0.0043(13)
C2 0.0489(18) 0.076(2) 0.0681(19) 0.0017(16) 0.0013(15) 0.0014(16)
C3 0.0531(19) 0.097(3) 0.083(2) 0.011(2) 0.0108(17) 0.012(2)
C4 0.088(3) 0.084(3) 0.083(2) 0.028(2) 0.018(2) 0.003(2)
C5 0.091(3) 0.065(2) 0.077(2) 0.008(2) 0.0030(19) 0.0007(17)
C6 0.0605(18) 0.064(2) 0.0653(19) -0.0012(17) 0.0042(15) 0.0051(16)
C7' 0.092(9) 0.193(17) 0.142(12) -0.049(7) 0.009(6) -0.078(12)
C8' 0.061(8) 0.174(5) 0.156(5) 0.009(4) 0.000(4) -0.104(4)
C7 0.092(9) 0.193(17) 0.142(12) -0.049(7) 0.009(6) -0.078(12)
C8 0.061(8) 0.174(5) 0.156(5) 0.009(4) 0.000(4) -0.104(4)
C9 0.054(2) 0.086(3) 0.079(2) -0.0139(18) 0.0201(18) -0.014(2)
C10 0.0480(17) 0.072(2) 0.0618(18) -0.0081(16) 0.0136(15) -0.0041(16)
C11 0.0438(16) 0.077(2) 0.071(2) -0.0016(15) 0.0102(15) -0.0012(17)
C12 0.0404(16) 0.0666(19) 0.0581(18) -0.0077(14) -0.0014(13) 0.0026(15)
C13 0.0458(16) 0.065(2) 0.0571(18) 0.0022(15) 0.0084(14) 0.0043(16)
C14 0.0422(15) 0.0604(18) 0.0528(17) -0.0012(14) 0.0093(13) -0.0025(14)
C15 0.0592(18) 0.0616(19) 0.0575(17) -0.0029(15) 0.0038(14) 0.0026(15)
C16 0.071(2) 0.071(2) 0.075(2) -0.0122(17) 0.0044(18) -0.0052(17)
C17 0.0556(18) 0.085(2) 0.070(2) -0.0073(17) 0.0033(16) -0.0161(19)
C18 0.067(2) 0.090(2) 0.0557(18) 0.0051(18) -0.0072(16) -0.0045(18)
C19 0.0612(18) 0.073(2) 0.0584(19) -0.0038(16) 0.0061(15) 0.0047(16)

loop_
_atom_type_symbol
_atom_type_description
_atom_type_scat_dispersion_real
_atom_type_scat_dispersion_imag
_atom_type_scat_source
C C 0.0033 0.0016 'International Tables Vol C Tables 4.2.6.8 and 6.1.1.4'
H H 0.0000 0.0000 'International Tables Vol C Tables 4.2.6.8 and 6.1.1.4'
N N 0.0061 0.0033 'International Tables Vol C Tables 4.2.6.8 and 6.1.1.4'
O O 0.0106 0.0060 'International Tables Vol C Tables 4.2.6.8 and 6.1.1.4'
Cl Cl 0.1484 0.1585 'International Tables Vol C Tables 4.2.6.8 and 6.1.1.4'

loop_
_geom_angle_atom_site_label_1
_geom_angle_atom_site_label_2
_geom_angle_atom_site_label_3
_geom_angle
C9 O1 C8' 112.3(11)
C9 O1 C8 118.1(10)
C8' O1 C8 12.7(18)
C12 O3 C13 117.5(2)
N2 N1 C12 110.4(2)
N2 N1 C1 119.4(2)
C12 N1 C1 130.0(2)
C10 N2 N1 104.4(2)
C6 C1 C2 121.3(3)
C6 C1 N1 120.6(2)
C2 C1 N1 118.1(2)
C1 C2 C3 118.7(3)
C1 C2 H2 120.6
C3 C2 H2 120.6
C4 C3 C2 120.2(3)
C4 C3 H3 119.9
C2 C3 H3 119.9
C5 C4 C3 120.3(3)
C5 C4 H4 119.8
C3 C4 H4 119.8
C4 C5 C6 120.5(3)
C4 C5 H5 119.8
C6 C5 H5 119.8
C1 C6 C5 119.1(3)
C1 C6 H6 120.5
C5 C6 H6 120.5
C8' C7' H7'A 109.5
C8' C7' H7'B 109.5
H7'A C7' H7'B 109.5
C8' C7' H7'C 109.5
H7'A C7' H7'C 109.5
H7'B C7' H7'C 109.5
O1 C8' C7' 106.1(16)
O1 C8' H8'A 110.5
C7' C8' H8'A 110.5
O1 C8' H8'B 110.5
C7' C8' H8'B 110.5
H8'A C8' H8'B 108.7
C8 C7 H7A 109.5
C8 C7 H7B 109.5
H7A C7 H7B 109.5
C8 C7 H7C 109.5
H7A C7 H7C 109.5
H7B C7 H7C 109.5
O1 C8 C7 101.7(13)
O1 C8 H8A 111.4
C7 C8 H8A 111.4
O1 C8 H8B 111.4
C7 C8 H8B 111.4
H8A C8 H8B 109.3
O2 C9 O1 124.8(3)
O2 C9 C10 123.5(3)
O1 C9 C10 111.7(3)
N2 C10 C11 112.3(2)
N2 C10 C9 121.0(3)
C11 C10 C9 126.6(3)
C12 C11 C10 103.7(2)
C12 C11 H11A 128.1
C10 C11 H11A 128.1
C11 C12 N1 109.1(2)
C11 C12 O3 130.0(2)
N1 C12 O3 120.7(3)
O4 C13 O3 121.9(3)
O4 C13 C14 127.4(3)
O3 C13 C14 110.7(2)
C15 C14 C19 119.6(3)
C15 C14 C13 122.4(3)
C19 C14 C13 118.0(3)
C16 C15 C14 120.9(3)
C16 C15 H15A 119.5
C14 C15 H15A 119.5
C15 C16 C17 119.1(3)
C15 C16 H16A 120.5
C17 C16 H16A 120.5
C16 C17 C18 121.2(3)
C16 C17 Cl1 120.0(3)
C18 C17 Cl1 118.8(3)
C19 C18 C17 119.2(3)
C19 C18 H18A 120.4
C17 C18 H18A 120.4
C18 C19 C14 120.0(3)
C18 C19 H19A 120.0
C14 C19 H19A 120.0

loop_
_geom_bond_atom_site_label_1
_geom_bond_atom_site_label_2
_geom_bond_distance
Cl1 C17 1.734(3)
O1 C9 1.327(3)
O1 C8' 1.466(9)
O1 C8 1.471(8)
O2 C9 1.203(3)
O3 C12 1.371(3)
O3 C13 1.381(3)
O4 C13 1.192(3)
N1 N2 1.354(3)
N1 C12 1.358(3)
N1 C1 1.434(3)
N2 C10 1.338(3)
C1 C6 1.374(4)
C1 C2 1.379(3)
C2 C3 1.386(4)
C2 H2 0.9300
C3 C4 1.372(4)
C3 H3 0.9300
C4 C5 1.366(4)
C4 H4 0.9300
C5 C6 1.379(4)
C5 H5 0.9300
C6 H6 0.9300
C7' C8' 1.510(10)
C7' H7'A 0.9600
C7' H7'B 0.9600
C7' H7'C 0.9600
C8' H8'A 0.9700
C8' H8'B 0.9700
C7 C8 1.509(10)
C7 H7A 0.9600
C7 H7B 0.9600
C7 H7C 0.9600
C8 H8A 0.9700
C8 H8B 0.9700
C9 C10 1.473(4)
C10 C11 1.398(3)
C11 C12 1.349(3)
C11 H11A 0.9300
C13 C14 1.476(4)
C14 C15 1.377(3)
C14 C19 1.384(3)
C15 C16 1.368(3)
C15 H15A 0.9300
C16 C17 1.369(4)
C16 H16A 0.9300
C17 C18 1.383(4)
C18 C19 1.376(4)
C18 H18A 0.9300
C19 H19A 0.9300

loop_
_geom_torsion_atom_site_label_1
_geom_torsion_atom_site_label_2
_geom_torsion_atom_site_label_3
_geom_torsion_atom_site_label_4
_geom_torsion
C12 N1 N2 C10 0.0(3)
C1 N1 N2 C10 175.5(2)
N2 N1 C1 C6 150.6(2)
C12 N1 C1 C6 -34.9(4)
N2 N1 C1 C2 -28.6(3)
C12 N1 C1 C2 145.9(3)
C6 C1 C2 C3 0.2(4)
N1 C1 C2 C3 179.3(2)
C1 C2 C3 C4 0.3(4)
C2 C3 C4 C5 -0.1(5)
C3 C4 C5 C6 -0.5(5)
C2 C1 C6 C5 -0.8(4)
N1 C1 C6 C5 -179.9(2)
C4 C5 C6 C1 1.0(4)
C9 O1 C8' C7' -167.0(15)
C8 O1 C8' C7' -47(9)
C9 O1 C8 C7 152.7(12)
C8' O1 C8 C7 87(10)
C8' O1 C9 O2 6.3(13)
C8 O1 C9 O2 -6.2(11)
C8' O1 C9 C10 -173.3(12)
C8 O1 C9 C10 174.1(10)
N1 N2 C10 C11 0.0(3)
N1 N2 C10 C9 -176.6(2)
O2 C9 C10 N2 167.3(3)
O1 C9 C10 N2 -13.0(4)
O2 C9 C10 C11 -8.8(5)
O1 C9 C10 C11 170.9(3)
N2 C10 C11 C12 -0.1(3)
C9 C10 C11 C12 176.3(3)
C10 C11 C12 N1 0.1(3)
C10 C11 C12 O3 176.4(3)
N2 N1 C12 C11 -0.1(3)
C1 N1 C12 C11 -174.9(2)
N2 N1 C12 O3 -176.8(2)
C1 N1 C12 O3 8.3(4)
C13 O3 C12 C11 74.0(3)
C13 O3 C12 N1 -110.0(3)
C12 O3 C13 O4 7.8(4)
C12 O3 C13 C14 -171.3(2)
O4 C13 C14 C15 179.3(3)
O3 C13 C14 C15 -1.7(3)
O4 C13 C14 C19 -2.0(4)
O3 C13 C14 C19 177.0(2)
C19 C14 C15 C16 -1.3(4)
C13 C14 C15 C16 177.4(2)
C14 C15 C16 C17 0.2(4)
C15 C16 C17 C18 0.8(4)
C15 C16 C17 Cl1 -178.7(2)
C16 C17 C18 C19 -0.6(4)
Cl1 C17 C18 C19 178.9(2)
C17 C18 C19 C14 -0.5(4)
C15 C14 C19 C18 1.5(4)
C13 C14 C19 C18 -177.3(2)
